data_7710134
loop_
_publ_author_name
'Han, Keke'
'Wei, Zhenhong'
'Ye, Xing'
'Li, Bo'
'Wang, Pan'
'Cai, Hu'

_publ_section_title
;
 A lead bromide organic-inorganic hybrid perovskite material showing
 reversible dual phase transition and robust SHG switching
;
_journal_name_full 'Dalton Transactions'
_journal_paper_doi 10.1039/D2DT01040B
_journal_year 2022
_chemical_formula_moiety 'Br3 Pb, C6 H13 N2'
_chemical_formula_sum 'C6 H13 Br3 N2 Pb'
_chemical_formula_weight 560.08
_space_group_crystal_system orthorhombic
_space_group_IT_number 19
_space_group_name_Hall 'P 2ac 2ab'
_space_group_name_H-M_alt 'P 21 21 21'
_atom_sites_solution_hydrogens geom
_atom_sites_solution_primary iterative
_audit_creation_date 2022-03-17
_audit_creation_method
;
Olex2 1.3
(compiled 2020.11.12 svn.r5f609507 for OlexSys, GUI svn.r6408)
;
_audit_update_record
;
2022-03-30 deposited with the CCDC.	2022-05-02 downloaded from the CCDC.
;
_cell_angle_alpha 90
_cell_angle_beta 90
_cell_angle_gamma 90
_cell_formula_units_Z 4
_cell_length_a 7.8703(3)
_cell_length_b 10.4757(4)
_cell_length_c 15.2771(6)
_cell_measurement_reflns_used 4154
_cell_measurement_temperature 293(2)
_cell_measurement_theta_max 29.9770
_cell_measurement_theta_min 2.3450
_cell_volume 1259.55(8)
_computing_molecular_graphics 'Olex2 1.3 (Dolomanov et al., 2009)'
_computing_publication_material 'Olex2 1.3 (Dolomanov et al., 2009)'
_computing_structure_refinement 'SHELXL 2017/1 (Sheldrick, 2015)'
_computing_structure_solution 'olex2.solve 1.3 (Bourhis et al., 2015)'
_diffrn_ambient_temperature 293(2)
_diffrn_measured_fraction_theta_full 0.998
_diffrn_measured_fraction_theta_max 0.804
_diffrn_measurement_device_type 'multiwire proportional'
_diffrn_measurement_method 'phi and omega scans'
_diffrn_radiation_monochromator graphite
_diffrn_radiation_type MoK\a
_diffrn_radiation_wavelength 0.71073
_diffrn_reflns_av_R_equivalents 0.0274
_diffrn_reflns_av_unetI/netI 0.0338
_diffrn_reflns_Laue_measured_fraction_full 0.998
_diffrn_reflns_Laue_measured_fraction_max 0.804
_diffrn_reflns_limit_h_max 11
_diffrn_reflns_limit_h_min -9
_diffrn_reflns_limit_k_max 15
_diffrn_reflns_limit_k_min -12
_diffrn_reflns_limit_l_max 22
_diffrn_reflns_limit_l_min -19
_diffrn_reflns_number 7457
_diffrn_reflns_point_group_measured_fraction_full 0.980
_diffrn_reflns_point_group_measured_fraction_max 0.749
_diffrn_reflns_theta_full 25.242
_diffrn_reflns_theta_max 30.876
_diffrn_reflns_theta_min 2.357
_exptl_absorpt_coefficient_mu 22.87
_exptl_absorpt_correction_type none
_exptl_crystal_colour colorless
_exptl_crystal_density_diffrn 2.954
_exptl_crystal_description block
_exptl_crystal_F_000 1000
_exptl_crystal_size_max 0.2
_exptl_crystal_size_mid 0.2
_exptl_crystal_size_min 0.2
_refine_diff_density_max 0.738
_refine_diff_density_min -0.720
_refine_diff_density_rms 0.107
_refine_ls_abs_structure_details
;
 Flack x determined using 898 quotients [(I+)-(I-)]/[(I+)+(I-)]
 (Parsons, Flack and Wagner, Acta Cryst. B69 (2013) 249-259).
;
_refine_ls_abs_structure_Flack 0.006(11)
_refine_ls_extinction_coef 0.00444(19)
_refine_ls_extinction_expression Fc^*^=kFc[1+0.001xFc^2^\l^3^/sin(2\q)]^-1/4^
_refine_ls_extinction_method 'SHELXL-2017/1 (Sheldrick 2017)'
_refine_ls_goodness_of_fit_ref 1.040
_refine_ls_hydrogen_treatment constr
_refine_ls_matrix_type full
_refine_ls_number_parameters 110
_refine_ls_number_reflns 2971
_refine_ls_number_restraints 0
_refine_ls_restrained_S_all 1.040
_refine_ls_R_factor_all 0.0301
_refine_ls_R_factor_gt 0.0222
_refine_ls_shift/su_max 0.001
_refine_ls_shift/su_mean 0.000
_refine_ls_structure_factor_coef Fsqd
_refine_ls_weighting_details 'w=1/[\s^2^(Fo^2^)+(0.0215P)^2^] where P=(Fo^2^+2Fc^2^)/3'
_refine_ls_weighting_scheme calc
_refine_ls_wR_factor_gt 0.0497
_refine_ls_wR_factor_ref 0.0512
_reflns_Friedel_coverage 0.629
_reflns_Friedel_fraction_full 0.954
_reflns_Friedel_fraction_max 0.675
_reflns_number_gt 2494
_reflns_number_total 3969
_reflns_threshold_expression 'I > 2\s(I)'
_cod_data_source_file d2dt01040b2.cif
_cod_data_source_block 1
_cod_database_code 7710134
_shelx_shelxl_version_number 2017/1
_shelx_space_group_comment
;
The symmetry employed for this shelxl refinement is uniquely defined
by the following loop, which should always be used as a source of
symmetry information in preference to the above space-group names.
They are only intended as comments.
;
_olex2_refinement_description
;
1.a Ternary CH refined with riding coordinates:
 N1(H1)
1.b Secondary CH2 refined with riding coordinates:
 C6(H6A,H6B), C1(H1A,H1B), C4(H4A,H4B), C2(H2A,H2B), C5(H5A,H5B), C3(H3A,H3B)
;
_olex2_submission_special_instructions 'No special instructions were received'

loop_
_space_group_symop_operation_xyz
'x, y, z'
'-x+1/2, -y, z+1/2'
'-x, y+1/2, -z+1/2'
'x+1/2, -y+1/2, -z'

loop_
_atom_site_label
_atom_site_type_symbol
_atom_site_fract_x
_atom_site_fract_y
_atom_site_fract_z
_atom_site_U_iso_or_equiv
_atom_site_adp_type
_atom_site_occupancy
_atom_site_site_symmetry_order
_atom_site_calc_flag
_atom_site_refinement_flags_posn
_atom_site_refinement_flags_adp
_atom_site_refinement_flags_occupancy
_atom_site_disorder_assembly
_atom_site_disorder_group
Pb01 Pb 0.51503(3) 0.24547(2) 0.49989(2) 0.04045(9) Uani 1 1 d . . . . .
Br3 Br 0.30146(10) 0.46153(6) 0.44853(4) 0.04711(18) Uani 1 1 d . . . . .
Br2 Br 0.72309(10) 0.41061(7) 0.60358(5) 0.0546(2) Uani 1 1 d . . . . .
Br1 Br 0.27798(11) 0.21536(8) 0.64850(4) 0.0561(2) Uani 1 1 d . . . . .
N2 N 0.1890(10) 0.7348(6) 0.6002(4) 0.0629(17) Uani 1 1 d . . . . .
N1 N 0.3314(9) 0.6509(6) 0.6225(4) 0.0546(17) Uani 1 1 d . . . . .
H1 H 0.345389 0.588711 0.575073 0.066 Uiso 1 1 calc R U . . .
C6 C 0.4883(11) 0.7364(9) 0.6243(7) 0.075(3) Uani 1 1 d . . . . .
H6A H 0.568157 0.708539 0.668789 0.090 Uiso 1 1 calc R U . . .
H6B H 0.544960 0.737319 0.567955 0.090 Uiso 1 1 calc R U . . .
C1 C 0.2936(14) 0.5816(8) 0.7027(5) 0.072(2) Uani 1 1 d . . . . .
H1A H 0.343333 0.623556 0.753168 0.087 Uiso 1 1 calc R U . . .
H1B H 0.335251 0.494526 0.699748 0.087 Uiso 1 1 calc R U . . .
C4 C 0.2460(16) 0.8638(10) 0.6091(9) 0.110(4) Uani 1 1 d . . . . .
H4A H 0.171213 0.910558 0.648135 0.133 Uiso 1 1 calc R U . . .
H4B H 0.245977 0.905993 0.552607 0.133 Uiso 1 1 calc R U . . .
C2 C 0.1062(14) 0.5847(11) 0.7066(6) 0.089(3) Uani 1 1 d . . . . .
H2A H 0.058498 0.511609 0.676423 0.106 Uiso 1 1 calc R U . . .
H2B H 0.067780 0.583429 0.766943 0.106 Uiso 1 1 calc R U . . .
C5 C 0.4192(16) 0.8603(11) 0.6452(10) 0.112(4) Uani 1 1 d . . . . .
H5A H 0.488155 0.927063 0.619315 0.134 Uiso 1 1 calc R U . . .
H5B H 0.416530 0.872705 0.708092 0.134 Uiso 1 1 calc R U . . .
C3 C 0.0565(17) 0.6981(13) 0.6657(10) 0.120(5) Uani 1 1 d . . . . .
H3A H 0.043737 0.765231 0.708909 0.144 Uiso 1 1 calc R U . . .
H3B H -0.051960 0.686041 0.636671 0.144 Uiso 1 1 calc R U . . .

loop_
_atom_site_aniso_label
_atom_site_aniso_U_11
_atom_site_aniso_U_22
_atom_site_aniso_U_33
_atom_site_aniso_U_23
_atom_site_aniso_U_13
_atom_site_aniso_U_12
Pb01 0.02677(13) 0.04902(15) 0.04556(14) -0.00453(10) -0.00112(10) 0.00111(10)
Br3 0.0491(4) 0.0472(4) 0.0450(3) -0.0004(3) -0.0055(3) 0.0029(3)
Br2 0.0450(5) 0.0616(4) 0.0572(4) -0.0177(3) -0.0021(3) -0.0045(4)
Br1 0.0539(5) 0.0718(5) 0.0425(3) 0.0049(3) 0.0004(3) -0.0080(4)
N2 0.066(5) 0.063(4) 0.060(4) -0.004(3) -0.018(3) 0.003(4)
N1 0.065(5) 0.054(4) 0.045(3) -0.012(3) -0.009(3) 0.012(3)
C6 0.047(5) 0.094(7) 0.084(7) 0.003(5) 0.009(4) -0.005(6)
C1 0.091(7) 0.060(5) 0.065(5) 0.010(4) -0.012(5) -0.009(5)
C4 0.112(12) 0.060(6) 0.160(11) 0.014(6) -0.036(9) 0.008(6)
C2 0.081(8) 0.116(9) 0.069(6) 0.021(6) -0.009(5) -0.032(7)
C5 0.076(8) 0.082(8) 0.178(13) -0.016(8) 0.029(9) -0.017(7)
C3 0.075(9) 0.119(10) 0.167(13) 0.020(10) 0.044(9) 0.004(8)

loop_
_atom_type_symbol
_atom_type_description
_atom_type_scat_dispersion_real
_atom_type_scat_dispersion_imag
_atom_type_scat_source
C C 0.0033 0.0016 'International Tables Vol C Tables 4.2.6.8 and 6.1.1.4'
H H 0.0000 0.0000 'International Tables Vol C Tables 4.2.6.8 and 6.1.1.4'
N N 0.0061 0.0033 'International Tables Vol C Tables 4.2.6.8 and 6.1.1.4'
Br Br -0.2901 2.4595 'International Tables Vol C Tables 4.2.6.8 and 6.1.1.4'
Pb Pb -3.3944 10.1111 'International Tables Vol C Tables 4.2.6.8 and 6.1.1.4'
O O 0.0106 0.0060 'International Tables Vol C Tables 4.2.6.8 and 6.1.1.4'

loop_
_geom_angle_atom_site_label_1
_geom_angle_atom_site_label_2
_geom_angle_atom_site_label_3
_geom_angle
_geom_angle_site_symmetry_1
_geom_angle_site_symmetry_3
_geom_angle_publ_flag
Br3 Pb01 Br3 170.70(2) . 4_556 ?
Br3 Pb01 Br2 81.48(2) . 4_456 ?
Br3 Pb01 Br2 106.027(19) 4_556 4_456 ?
Br3 Pb01 Br1 85.75(2) . . ?
Br3 Pb01 Br1 94.88(2) . 4_556 ?
Br2 Pb01 Br3 90.54(2) . . ?
Br2 Pb01 Br3 82.60(2) . 4_556 ?
Br2 Pb01 Br2 169.56(3) . 4_456 ?
Br2 Pb01 Br1 90.03(2) . . ?
Br2 Pb01 Br1 86.72(2) . 4_556 ?
Br1 Pb01 Br3 100.47(2) . 4_556 ?
Br1 Pb01 Br3 78.514(19) 4_556 4_556 ?
Br1 Pb01 Br2 82.70(2) . 4_456 ?
Br1 Pb01 Br2 100.60(2) 4_556 4_456 ?
Br1 Pb01 Br1 176.69(2) . 4_556 ?
Pb01 Br3 Pb01 79.395(16) . 4_456 ?
Pb01 Br2 Pb01 80.223(16) . 4_556 ?
Pb01 Br1 Pb01 81.103(17) . 4_456 ?
N1 N2 C3 102.9(7) . . ?
C4 N2 N1 107.7(8) . . ?
C4 N2 C3 113.4(9) . . ?
N2 N1 H1 108.3 . . ?
N2 N1 C6 105.8(6) . . ?
C6 N1 H1 108.3 . . ?
C1 N1 N2 109.8(7) . . ?
C1 N1 H1 108.3 . . ?
C1 N1 C6 116.2(7) . . ?
N1 C6 H6A 111.1 . . ?
N1 C6 H6B 111.1 . . ?
H6A C6 H6B 109.1 . . ?
C5 C6 N1 103.1(8) . . ?
C5 C6 H6A 111.1 . . ?
C5 C6 H6B 111.1 . . ?
N1 C1 H1A 111.1 . . ?
N1 C1 H1B 111.1 . . ?
N1 C1 C2 103.1(8) . . ?
H1A C1 H1B 109.1 . . ?
C2 C1 H1A 111.1 . . ?
C2 C1 H1B 111.1 . . ?
N2 C4 H4A 110.2 . . ?
N2 C4 H4B 110.2 . . ?
N2 C4 C5 107.6(9) . . ?
H4A C4 H4B 108.5 . . ?
C5 C4 H4A 110.2 . . ?
C5 C4 H4B 110.2 . . ?
C1 C2 H2A 110.5 . . ?
C1 C2 H2B 110.5 . . ?
H2A C2 H2B 108.7 . . ?
C3 C2 C1 106.3(9) . . ?
C3 C2 H2A 110.5 . . ?
C3 C2 H2B 110.5 . . ?
C6 C5 C4 106.9(10) . . ?
C6 C5 H5A 110.3 . . ?
C6 C5 H5B 110.3 . . ?
C4 C5 H5A 110.3 . . ?
C4 C5 H5B 110.3 . . ?
H5A C5 H5B 108.6 . . ?
N2 C3 H3A 109.9 . . ?
N2 C3 H3B 109.9 . . ?
C2 C3 N2 108.8(10) . . ?
C2 C3 H3A 109.9 . . ?
C2 C3 H3B 109.9 . . ?
H3A C3 H3B 108.3 . . ?

loop_
_geom_bond_atom_site_label_1
_geom_bond_atom_site_label_2
_geom_bond_distance
_geom_bond_site_symmetry_2
_geom_bond_publ_flag
Pb01 Br3 3.2257(8) 4_556 ?
Pb01 Br3 2.9264(7) . ?
Pb01 Br2 3.2329(8) 4_456 ?
Pb01 Br2 2.8607(8) . ?
Pb01 Br1 2.9554(8) . ?
Pb01 Br1 3.0968(8) 4_556 ?
N2 N1 1.465(9) . ?
N2 C4 1.431(12) . ?
N2 C3 1.496(13) . ?
N1 H1 0.9800 . ?
N1 C6 1.526(10) . ?
N1 C1 1.456(10) . ?
C6 H6A 0.9700 . ?
C6 H6B 0.9700 . ?
C6 C5 1.442(14) . ?
C1 H1A 0.9700 . ?
C1 H1B 0.9700 . ?
C1 C2 1.476(13) . ?
C4 H4A 0.9700 . ?
C4 H4B 0.9700 . ?
C4 C5 1.471(16) . ?
C2 H2A 0.9700 . ?
C2 H2B 0.9700 . ?
C2 C3 1.398(16) . ?
C5 H5A 0.9700 . ?
C5 H5B 0.9700 . ?
C3 H3A 0.9700 . ?
C3 H3B 0.9700 . ?

loop_
_geom_torsion_atom_site_label_1
_geom_torsion_atom_site_label_2
_geom_torsion_atom_site_label_3
_geom_torsion_atom_site_label_4
_geom_torsion
_geom_torsion_site_symmetry_1
_geom_torsion_site_symmetry_2
_geom_torsion_site_symmetry_3
_geom_torsion_site_symmetry_4
_geom_torsion_publ_flag
N2 N1 C6 C5 26.5(10) . . . . ?
N2 N1 C1 C2 22.7(9) . . . . ?
N2 C4 C5 C6 22.9(16) . . . . ?
N1 N2 C4 C5 -5.4(14) . . . . ?
N1 N2 C3 C2 -12.6(13) . . . . ?
N1 C6 C5 C4 -29.9(13) . . . . ?
N1 C1 C2 C3 -30.3(12) . . . . ?
C6 N1 C1 C2 142.6(8) . . . . ?
C1 N1 C6 C5 -95.6(11) . . . . ?
C1 C2 C3 N2 27.2(15) . . . . ?
C4 N2 N1 C6 -13.0(10) . . . . ?
C4 N2 N1 C1 113.1(9) . . . . ?
C4 N2 C3 C2 -128.7(11) . . . . ?
C3 N2 N1 C6 -133.2(9) . . . . ?
C3 N2 N1 C1 -7.0(10) . . . . ?
C3 N2 C4 C5 107.9(14) . . . . ?
